data_7114359
loop_
_publ_author_name
'Gaynor, Declan'
'Starikova, Zoya A.'
'Ostrovsky, Sergei'
'Haase, Wolfgang'
'Nolan, Kevin B.'

_publ_section_title
;
 Synthesis and structure of a heptanuclear nickel(ii) complex uniquely
 exhibiting four distinct binding modes, two of which are novel, for a
 hydroxamate ligand
;
_journal_issue 5
_journal_name_full 'Chemical Communications'
_journal_page_first 506
_journal_page_last 507
_journal_paper_doi 10.1039/b110799b
_journal_year 2002
_chemical_formula_moiety 'Cu5 (C9 H10 N2 O2)4  (H S O4 )2  (C H4 O)2, 2(C H4 O)'
_chemical_formula_sum 'C40 H58 Cu5 N8 O20 S2'
_chemical_formula_weight 1352.76
_chemical_name_systematic
; 
? 
;
_space_group_IT_number 2
_symmetry_cell_setting triclinic
_symmetry_space_group_name_Hall '-P 1'
_symmetry_space_group_name_H-M 'P -1'
_atom_sites_solution_hydrogens difmap
_atom_sites_solution_primary direct
_atom_sites_solution_secondary direct
_audit_creation_method SHELXL-97
_cell_angle_alpha 81.989(7)
_cell_angle_beta 64.844(6)
_cell_angle_gamma 68.106(6)
_cell_formula_units_Z 1
_cell_length_a 11.002(4)
_cell_length_b 11.393(4)
_cell_length_c 11.863(4)
_cell_measurement_reflns_used 52
_cell_measurement_temperature 110(2)
_cell_measurement_theta_max 25
_cell_measurement_theta_min 2
_cell_volume 1248.5(8)
_computing_cell_refinement 'Bruker SMART'
_computing_data_collection 'Bruker SMART'
_computing_data_reduction 'Bruker SHELXTL'
_computing_molecular_graphics 'Bruker SHELXTL'
_computing_publication_material 'Bruker SHELXTL'
_computing_structure_refinement 'SHELXL-97 (Sheldrick, 1997)'
_computing_structure_solution 'SHELXS-97 (Sheldrick, 1990)'
_diffrn_ambient_temperature 110(2)
_diffrn_measured_fraction_theta_full 0.976
_diffrn_measured_fraction_theta_max 0.976
_diffrn_measurement_device_type 'CCD area detector'
_diffrn_measurement_method 'phi and omega scans'
_diffrn_radiation_monochromator graphite
_diffrn_radiation_source 'fine-focus sealed tube'
_diffrn_radiation_type MoK\a
_diffrn_radiation_wavelength 0.71073
_diffrn_reflns_av_R_equivalents 0.0251
_diffrn_reflns_av_sigmaI/netI 0.0377
_diffrn_reflns_limit_h_max 15
_diffrn_reflns_limit_h_min -15
_diffrn_reflns_limit_k_max 15
_diffrn_reflns_limit_k_min -16
_diffrn_reflns_limit_l_max 16
_diffrn_reflns_limit_l_min -16
_diffrn_reflns_number 14707
_diffrn_reflns_theta_full 30.05
_diffrn_reflns_theta_max 30.05
_diffrn_reflns_theta_min 1.90
_exptl_absorpt_coefficient_mu 2.264
_exptl_absorpt_correction_T_max 0.9356
_exptl_absorpt_correction_T_min 0.4312
_exptl_absorpt_correction_type multi-scan
_exptl_absorpt_process_details 'Sadabs program'
_exptl_crystal_colour black-green
_exptl_crystal_density_diffrn 1.799
_exptl_crystal_density_method 'not measured'
_exptl_crystal_description plate
_exptl_crystal_F_000 691
_exptl_crystal_size_max 0.3
_exptl_crystal_size_mid 0.3
_exptl_crystal_size_min 0.05
_refine_diff_density_max 2.534
_refine_diff_density_min -0.594
_refine_diff_density_rms 0.141
_refine_ls_extinction_method none
_refine_ls_goodness_of_fit_ref 0.996
_refine_ls_hydrogen_treatment refall
_refine_ls_matrix_type full
_refine_ls_number_parameters 456
_refine_ls_number_reflns 7140
_refine_ls_number_restraints 0
_refine_ls_restrained_S_all 0.996
_refine_ls_R_factor_all 0.0537
_refine_ls_R_factor_gt 0.0421
_refine_ls_shift/su_max 0.068
_refine_ls_shift/su_mean 0.004
_refine_ls_structure_factor_coef Fsqd
_refine_ls_weighting_details 'calc w=1/[\s^2^(Fo^2^)+(0.0743P)^2^+0.0000P] where P=(Fo^2^+2Fc^2^)/3'
_refine_ls_weighting_scheme calc
_refine_ls_wR_factor_gt 0.1030
_refine_ls_wR_factor_ref 0.1107
_reflns_number_gt 5646
_reflns_number_total 7140
_reflns_threshold_expression I>2\s(I)
_cod_data_source_file b110799b.txt
_cod_data_source_block exp2-38d
_cod_depositor_comments
;
The following automatic conversions were performed:

'_symmetry_cell_setting' value 'Triclinic' changed to 'triclinic'
according to
/usr/data/users/saulius/automatic-downloads/retrospective/RSC/lib/dictionaries/cif_core.dic
dictionary named 'cif_core.dic' version 2.4.2 from 2011-04-26.

Automatic conversion script
Id: cif_fix_values 2281 2013-09-26 08:29:07Z andrius 
;
_cod_original_cell_volume 1248.6(7)
_cod_database_code 7114359

loop_
_symmetry_equiv_pos_as_xyz
'x, y, z'
'-x, -y, -z'

loop_
_atom_site_label
_atom_site_type_symbol
_atom_site_fract_x
_atom_site_fract_y
_atom_site_fract_z
_atom_site_U_iso_or_equiv
_atom_site_adp_type
_atom_site_occupancy
_atom_site_symmetry_multiplicity
_atom_site_calc_flag
_atom_site_refinement_flags
Cu1 Cu 0.0000 0.5000 0.0000 0.01286(10) Uani 1 2 d S
Cu2 Cu -0.20140(3) 0.42600(3) 0.26954(2) 0.01291(8) Uani 1 1 d .
Cu3 Cu 0.28293(3) 0.31777(3) 0.04720(3) 0.01410(8) Uani 1 1 d .
O1 O 0.22523(17) 0.23260(17) 0.20247(15) 0.0172(3) Uani 1 1 d .
O2 O 0.08271(17) 0.41592(16) 0.11340(15) 0.0146(3) Uani 1 1 d .
O3 O 0.38758(17) 0.52967(17) -0.26556(15) 0.0166(3) Uani 1 1 d .
O4 O 0.18361(17) 0.45263(16) -0.13583(15) 0.0143(3) Uani 1 1 d .
N1 N -0.2258(2) 0.2850(2) 0.39617(18) 0.0158(4) Uani 1 1 d .
N2 N 0.0026(2) 0.36780(19) 0.22334(17) 0.0135(4) Uani 1 1 d .
N3 N 0.5006(2) 0.23834(19) -0.01380(18) 0.0152(4) Uani 1 1 d .
N4 N 0.30288(19) 0.40875(19) -0.10472(18) 0.0130(4) Uani 1 1 d .
C1 C -0.1222(2) 0.2330(2) 0.4529(2) 0.0152(4) Uani 1 1 d .
C2 C 0.0222(3) 0.2230(2) 0.3877(2) 0.0158(4) Uani 1 1 d .
C3 C 0.1164(3) 0.1677(2) 0.4462(2) 0.0189(5) Uani 1 1 d .
H3 H 0.218(3) 0.156(3) 0.394(3) 0.013(7) Uiso 1 1 d .
C4 C 0.0704(3) 0.1271(3) 0.5672(2) 0.0214(5) Uani 1 1 d .
H4 H 0.126(4) 0.100(3) 0.610(3) 0.032(9) Uiso 1 1 d .
C5 C -0.0714(3) 0.1357(3) 0.6309(2) 0.0229(5) Uani 1 1 d .
H5 H -0.102(3) 0.105(3) 0.714(3) 0.013(7) Uiso 1 1 d .
C6 C -0.1648(3) 0.1871(3) 0.5736(2) 0.0221(5) Uani 1 1 d .
H6 H -0.262(3) 0.196(3) 0.618(3) 0.018(7) Uiso 1 1 d .
C7 C 0.0864(2) 0.2740(2) 0.2632(2) 0.0148(4) Uani 1 1 d .
C8 C -0.3762(3) 0.3357(3) 0.4919(3) 0.0221(5) Uani 1 1 d .
H8A H -0.436(4) 0.379(3) 0.450(3) 0.032(9) Uiso 1 1 d .
H8B H -0.412(4) 0.267(4) 0.544(3) 0.043(11) Uiso 1 1 d .
H8C H -0.378(4) 0.399(3) 0.548(3) 0.027(9) Uiso 1 1 d .
C9 C -0.2152(3) 0.1828(3) 0.3224(3) 0.0217(5) Uani 1 1 d .
H9A H -0.248(4) 0.119(3) 0.385(3) 0.032(9) Uiso 1 1 d .
H9B H -0.276(3) 0.223(3) 0.279(3) 0.017(7) Uiso 1 1 d .
H9C H -0.125(4) 0.151(3) 0.266(3) 0.035(10) Uiso 1 1 d .
C10 C 0.5797(2) 0.3245(2) -0.0781(2) 0.0143(4) Uani 1 1 d .
C11 C 0.5365(2) 0.4177(2) -0.1581(2) 0.0137(4) Uani 1 1 d .
C12 C 0.6246(3) 0.4877(2) -0.2268(2) 0.0159(4) Uani 1 1 d .
H12 H 0.592(3) 0.545(3) -0.274(3) 0.017(7) Uiso 1 1 d .
C13 C 0.7508(3) 0.4687(2) -0.2154(2) 0.0185(5) Uani 1 1 d .
H13 H 0.804(4) 0.520(3) -0.253(3) 0.034(9) Uiso 1 1 d .
C14 C 0.7908(3) 0.3792(2) -0.1342(2) 0.0190(5) Uani 1 1 d .
H14 H 0.867(4) 0.376(3) -0.122(3) 0.026(8) Uiso 1 1 d .
C15 C 0.7067(3) 0.3073(2) -0.0668(2) 0.0171(5) Uani 1 1 d .
H15 H 0.736(3) 0.245(3) -0.018(3) 0.012(7) Uiso 1 1 d .
C16 C 0.4026(2) 0.4532(2) -0.1783(2) 0.0134(4) Uani 1 1 d .
C17 C 0.5342(3) 0.1752(3) 0.0940(2) 0.0209(5) Uani 1 1 d .
H17A H 0.628(3) 0.116(3) 0.072(3) 0.009(6) Uiso 1 1 d .
H17B H 0.522(3) 0.240(3) 0.146(2) 0.005(6) Uiso 1 1 d .
H17C H 0.475(4) 0.121(3) 0.140(3) 0.030(9) Uiso 1 1 d .
C18 C 0.5438(3) 0.1370(2) -0.1054(2) 0.0192(5) Uani 1 1 d .
H18A H 0.630(5) 0.088(5) -0.124(4) 0.063(14) Uiso 1 1 d .
H18B H 0.482(4) 0.093(3) -0.073(3) 0.027(8) Uiso 1 1 d .
H18C H 0.538(3) 0.174(3) -0.178(3) 0.022(8) Uiso 1 1 d .
S1 S 0.09660(6) 0.13083(6) -0.01543(5) 0.01665(13) Uani 1 1 d .
O5 O 0.23002(19) 0.15489(18) -0.05920(17) 0.0211(4) Uani 1 1 d .
O6 O 0.09280(19) 0.02655(18) 0.07255(17) 0.0214(4) Uani 1 1 d .
O7 O -0.0296(2) 0.24271(19) 0.02859(18) 0.0244(4) Uani 1 1 d .
O8 O 0.1045(2) 0.0803(2) -0.13670(17) 0.0248(4) Uani 1 1 d .
H8O H 0.054(4) 0.051(3) -0.119(3) 0.029(10) Uiso 1 1 d .
O1S O -0.2717(2) 0.5745(2) 0.41962(18) 0.0211(4) Uani 1 1 d .
H1SO H -0.295(3) 0.626(3) 0.391(3) 0.011(8) Uiso 1 1 d .
C1S C -0.1652(3) 0.5816(3) 0.4532(3) 0.0313(6) Uani 1 1 d .
H1SA H -0.084(5) 0.606(4) 0.372(4) 0.057(12) Uiso 1 1 d .
H1SB H -0.206(4) 0.653(4) 0.517(4) 0.038(10) Uiso 1 1 d .
H1SC H -0.120(4) 0.486(4) 0.479(3) 0.035(9) Uiso 1 1 d .
O2S O 0.3655(2) 0.2093(2) -0.30450(19) 0.0266(4) Uani 1 1 d .
H2SO H 0.327(3) 0.207(3) -0.237(3) 0.017(8) Uiso 1 1 d .
C2S C 0.4272(4) 0.0883(3) -0.3596(3) 0.0343(7) Uani 1 1 d .
H2SA H 0.511(6) 0.027(5) -0.350(5) 0.080(16) Uiso 1 1 d .
H2SB H 0.364(5) 0.031(4) -0.332(4) 0.056(12) Uiso 1 1 d .
H2SC H 0.446(6) 0.106(5) -0.447(5) 0.091(18) Uiso 1 1 d .

loop_
_atom_site_aniso_label
_atom_site_aniso_U_11
_atom_site_aniso_U_22
_atom_site_aniso_U_33
_atom_site_aniso_U_23
_atom_site_aniso_U_13
_atom_site_aniso_U_12
Cu1 0.00829(18) 0.0174(2) 0.01174(18) 0.00278(15) -0.00367(14) -0.00467(15)
Cu2 0.00961(14) 0.01495(15) 0.01277(14) 0.00347(10) -0.00384(10) -0.00476(11)
Cu3 0.00918(14) 0.01678(16) 0.01360(14) 0.00410(11) -0.00362(10) -0.00414(11)
O1 0.0111(7) 0.0203(9) 0.0167(8) 0.0062(7) -0.0048(6) -0.0046(7)
O2 0.0082(7) 0.0186(8) 0.0137(7) 0.0060(6) -0.0026(6) -0.0051(6)
O3 0.0108(7) 0.0222(9) 0.0163(8) 0.0064(7) -0.0058(6) -0.0068(7)
O4 0.0094(7) 0.0196(8) 0.0138(7) 0.0046(6) -0.0055(6) -0.0056(6)
N1 0.0128(9) 0.0179(10) 0.0142(9) 0.0021(8) -0.0030(7) -0.0063(8)
N2 0.0099(8) 0.0174(10) 0.0115(8) 0.0041(7) -0.0027(7) -0.0061(7)
N3 0.0108(9) 0.0153(10) 0.0170(9) 0.0042(8) -0.0053(7) -0.0040(7)
N4 0.0071(8) 0.0151(9) 0.0148(9) 0.0024(7) -0.0042(7) -0.0028(7)
C1 0.0142(10) 0.0123(10) 0.0151(10) 0.0007(8) -0.0045(8) -0.0024(8)
C2 0.0184(11) 0.0169(11) 0.0117(10) 0.0032(8) -0.0054(8) -0.0076(9)
C3 0.0193(12) 0.0166(12) 0.0206(11) 0.0041(9) -0.0093(9) -0.0058(10)
C4 0.0234(13) 0.0220(13) 0.0205(12) 0.0056(10) -0.0120(10) -0.0078(10)
C5 0.0253(13) 0.0240(13) 0.0164(11) 0.0054(10) -0.0074(10) -0.0084(11)
C6 0.0217(12) 0.0234(13) 0.0154(11) 0.0041(10) -0.0022(9) -0.0094(10)
C7 0.0093(9) 0.0163(11) 0.0192(11) -0.0025(9) -0.0044(8) -0.0053(8)
C8 0.0134(11) 0.0235(13) 0.0215(12) 0.0083(10) -0.0029(9) -0.0056(10)
C9 0.0257(13) 0.0184(12) 0.0237(12) 0.0014(10) -0.0116(11) -0.0092(11)
C10 0.0108(10) 0.0155(11) 0.0143(10) -0.0006(8) -0.0030(8) -0.0043(8)
C11 0.0106(10) 0.0142(11) 0.0146(10) -0.0010(8) -0.0037(8) -0.0039(8)
C12 0.0144(10) 0.0178(11) 0.0157(10) 0.0027(9) -0.0060(9) -0.0069(9)
C13 0.0156(11) 0.0211(12) 0.0214(11) 0.0015(9) -0.0079(9) -0.0090(10)
C14 0.0152(11) 0.0202(12) 0.0253(12) 0.0030(10) -0.0112(9) -0.0074(10)
C15 0.0146(11) 0.0170(12) 0.0195(11) 0.0010(9) -0.0074(9) -0.0051(9)
C16 0.0104(10) 0.0139(11) 0.0148(10) -0.0004(8) -0.0043(8) -0.0040(8)
C17 0.0183(12) 0.0246(13) 0.0216(12) 0.0074(10) -0.0106(10) -0.0089(11)
C18 0.0157(11) 0.0165(12) 0.0239(12) 0.0011(10) -0.0055(9) -0.0070(10)
S1 0.0152(3) 0.0190(3) 0.0173(3) 0.0017(2) -0.0073(2) -0.0073(2)
O5 0.0182(8) 0.0251(10) 0.0238(9) 0.0036(7) -0.0092(7) -0.0117(7)
O6 0.0186(8) 0.0252(10) 0.0222(9) 0.0055(7) -0.0094(7) -0.0100(8)
O7 0.0198(9) 0.0254(10) 0.0271(9) -0.0008(8) -0.0116(8) -0.0041(8)
O8 0.0272(10) 0.0361(12) 0.0179(9) 0.0007(8) -0.0072(8) -0.0205(9)
O1S 0.0207(9) 0.0200(10) 0.0229(9) -0.0004(8) -0.0080(8) -0.0082(8)
C1S 0.0316(15) 0.0352(17) 0.0339(15) -0.0046(13) -0.0164(13) -0.0134(13)
O2S 0.0321(11) 0.0241(10) 0.0166(9) -0.0006(8) -0.0033(8) -0.0098(9)
C2S 0.0322(16) 0.0273(16) 0.0357(17) -0.0077(13) -0.0029(13) -0.0122(13)

loop_
_atom_type_symbol
_atom_type_description
_atom_type_scat_dispersion_real
_atom_type_scat_dispersion_imag
_atom_type_scat_source
C C 0.0033 0.0016 'International Tables Vol C Tables 4.2.6.8 and 6.1.1.4'
H H 0.0000 0.0000 'International Tables Vol C Tables 4.2.6.8 and 6.1.1.4'
N N 0.0061 0.0033 'International Tables Vol C Tables 4.2.6.8 and 6.1.1.4'
O O 0.0106 0.0060 'International Tables Vol C Tables 4.2.6.8 and 6.1.1.4'
S S 0.1246 0.1234 'International Tables Vol C Tables 4.2.6.8 and 6.1.1.4'
Cu Cu 0.3201 1.2651 'International Tables Vol C Tables 4.2.6.8 and 6.1.1.4'

loop_
_geom_angle_atom_site_label_1
_geom_angle_atom_site_label_2
_geom_angle_atom_site_label_3
_geom_angle
_geom_angle_site_symmetry_1
_geom_angle_site_symmetry_3
O2 Cu1 O2 180.00(6) 2_565 .
O2 Cu1 O4 88.86(7) 2_565 .
O2 Cu1 O4 91.14(7) . .
O2 Cu1 O4 91.14(7) 2_565 2_565
O2 Cu1 O4 88.86(7) . 2_565
O4 Cu1 O4 180.00(9) . 2_565
N2 Cu2 O3 163.13(8) . 2_565
N2 Cu2 O4 90.27(7) . 2_565
O3 Cu2 O4 80.71(7) 2_565 2_565
N2 Cu2 N1 92.31(8) . .
O3 Cu2 N1 94.92(8) 2_565 .
O4 Cu2 N1 172.20(8) 2_565 .
N2 Cu2 O1S 98.29(8) . .
O3 Cu2 O1S 96.47(7) 2_565 .
O4 Cu2 O1S 93.48(8) 2_565 .
N1 Cu2 O1S 93.44(8) . .
O2 Cu3 N4 88.54(7) . .
O2 Cu3 O1 81.62(7) . .
N4 Cu3 O1 168.64(7) . .
O2 Cu3 N3 170.22(8) . .
N4 Cu3 N3 90.53(8) . .
O1 Cu3 N3 100.13(7) . .
C7 O1 Cu3 111.38(15) . .
N2 O2 Cu1 120.08(13) . .
N2 O2 Cu3 113.40(13) . .
Cu1 O2 Cu3 118.06(8) . .
C16 O3 Cu2 112.63(14) . 2_565
N4 O4 Cu1 116.30(13) . .
N4 O4 Cu2 112.59(12) . 2_565
Cu1 O4 Cu2 114.18(8) . 2_565
C1 N1 C9 109.1(2) . .
C1 N1 C8 111.86(19) . .
C9 N1 C8 108.3(2) . .
C1 N1 Cu2 117.95(15) . .
C9 N1 Cu2 103.16(15) . .
C8 N1 Cu2 105.81(15) . .
C7 N2 O2 110.99(18) . .
C7 N2 Cu2 131.46(16) . .
O2 N2 Cu2 116.35(14) . .
C10 N3 C17 112.78(19) . .
C10 N3 C18 107.80(18) . .
C17 N3 C18 107.7(2) . .
C10 N3 Cu3 115.28(15) . .
C17 N3 Cu3 108.00(15) . .
C18 N3 Cu3 104.78(15) . .
C16 N4 O4 111.74(18) . .
C16 N4 Cu3 130.65(16) . .
O4 N4 Cu3 116.89(13) . .
C6 C1 C2 118.2(2) . .
C6 C1 N1 119.7(2) . .
C2 C1 N1 122.0(2) . .
C3 C2 C1 118.8(2) . .
C3 C2 C7 114.4(2) . .
C1 C2 C7 126.6(2) . .
C4 C3 C2 121.8(2) . .
C3 C4 C5 119.3(2) . .
C6 C5 C4 119.6(2) . .
C5 C6 C1 122.2(2) . .
O1 C7 N2 121.9(2) . .
O1 C7 C2 119.1(2) . .
N2 C7 C2 118.6(2) . .
C15 C10 C11 119.1(2) . .
C15 C10 N3 119.2(2) . .
C11 C10 N3 121.5(2) . .
C12 C11 C10 118.8(2) . .
C12 C11 C16 114.4(2) . .
C10 C11 C16 126.8(2) . .
C13 C12 C11 121.4(2) . .
C12 C13 C14 119.5(2) . .
C13 C14 C15 120.2(2) . .
C14 C15 C10 121.0(2) . .
O3 C16 N4 122.1(2) . .
O3 C16 C11 118.7(2) . .
N4 C16 C11 119.1(2) . .
O7 S1 O5 113.77(12) . .
O7 S1 O6 113.47(12) . .
O5 S1 O6 111.93(11) . .
O7 S1 O8 107.82(12) . .
O5 S1 O8 103.06(11) . .
O6 S1 O8 105.82(12) . .
C1S O1S Cu2 117.76(18) . .

loop_
_geom_bond_atom_site_label_1
_geom_bond_atom_site_label_2
_geom_bond_distance
_geom_bond_site_symmetry_2
Cu1 O2 1.8939(17) 2_565
Cu1 O2 1.8939(17) .
Cu1 O4 1.9054(17) .
Cu1 O4 1.9054(17) 2_565
Cu1 O7 3.0255(22) .
Cu2 N2 1.929(2) .
Cu2 O3 1.9383(17) 2_565
Cu2 O4 1.9476(17) 2_565
Cu2 O7 3.1986(22) .
Cu2 N1 2.053(2) .
Cu2 O1S 2.307(2) .
Cu3 O2 1.9122(17) .
Cu3 O5 2.7311(20) .
Cu3 N4 1.9192(19) .
Cu3 O1 1.9248(17) .
Cu3 N3 2.042(2) .
O1 C7 1.303(3) .
O2 N2 1.401(2) .
O3 C16 1.282(3) .
O3 Cu2 1.9383(17) 2_565
O4 N4 1.407(2) .
O4 Cu2 1.9476(17) 2_565
N1 C1 1.464(3) .
N1 C9 1.494(3) .
N1 C8 1.495(3) .
N2 C7 1.308(3) .
N3 C10 1.473(3) .
N3 C17 1.495(3) .
N3 C18 1.496(3) .
N4 C16 1.303(3) .
C1 C6 1.395(3) .
C1 C2 1.407(3) .
C2 C3 1.399(3) .
C2 C7 1.482(3) .
C3 C4 1.379(3) .
C4 C5 1.386(4) .
C5 C6 1.377(4) .
C10 C15 1.398(3) .
C10 C11 1.407(3) .
C11 C12 1.401(3) .
C11 C16 1.491(3) .
C12 C13 1.386(3) .
C13 C14 1.383(4) .
C14 C15 1.386(3) .
S1 O7 1.440(2) .
S1 O5 1.4532(18) .
S1 O6 1.4687(19) .
S1 O8 1.579(2) .
O1S C1S 1.420(4) .
O2S C2S 1.401(4) .

loop_
_geom_torsion_atom_site_label_1
_geom_torsion_atom_site_label_2
_geom_torsion_atom_site_label_3
_geom_torsion_atom_site_label_4
_geom_torsion
_geom_torsion_site_symmetry_1
_geom_torsion_site_symmetry_4
O2 Cu3 O1 C7 6.32(16) . .
N4 Cu3 O1 C7 -23.8(5) . .
N3 Cu3 O1 C7 176.58(16) . .
O2 Cu1 O2 N2 145(100) 2_565 .
O4 Cu1 O2 N2 -152.42(16) . .
O4 Cu1 O2 N2 27.58(16) 2_565 .
O2 Cu1 O2 Cu3 -69(100) 2_565 .
O4 Cu1 O2 Cu3 -6.44(10) . .
O4 Cu1 O2 Cu3 173.56(10) 2_565 .
N4 Cu3 O2 N2 166.84(15) . .
O1 Cu3 O2 N2 -7.48(14) . .
N3 Cu3 O2 N2 -108.6(4) . .
N4 Cu3 O2 Cu1 18.68(11) . .
O1 Cu3 O2 Cu1 -155.64(11) . .
N3 Cu3 O2 Cu1 103.3(4) . .
O2 Cu1 O4 N4 164.81(15) 2_565 .
O2 Cu1 O4 N4 -15.19(15) . .
O4 Cu1 O4 N4 -122(100) 2_565 .
O2 Cu1 O4 Cu2 31.06(9) 2_565 2_565
O2 Cu1 O4 Cu2 -148.94(9) . 2_565
O4 Cu1 O4 Cu2 104(100) 2_565 2_565
N2 Cu2 N1 C1 27.14(17) . .
O3 Cu2 N1 C1 -168.11(17) 2_565 .
O4 Cu2 N1 C1 136.4(5) 2_565 .
O1S Cu2 N1 C1 -71.31(17) . .
N2 Cu2 N1 C9 -93.16(16) . .
O3 Cu2 N1 C9 71.58(16) 2_565 .
O4 Cu2 N1 C9 16.1(6) 2_565 .
O1S Cu2 N1 C9 168.38(15) . .
N2 Cu2 N1 C8 153.19(17) . .
O3 Cu2 N1 C8 -42.07(17) 2_565 .
O4 Cu2 N1 C8 -97.6(6) 2_565 .
O1S Cu2 N1 C8 54.73(17) . .
Cu1 O2 N2 C7 154.68(16) . .
Cu3 O2 N2 C7 7.2(2) . .
Cu1 O2 N2 Cu2 -14.2(2) . .
Cu3 O2 N2 Cu2 -161.68(10) . .
O3 Cu2 N2 C7 -116.3(3) 2_565 .
O4 Cu2 N2 C7 -173.6(2) 2_565 .
N1 Cu2 N2 C7 -0.9(2) . .
O1S Cu2 N2 C7 92.9(2) . .
O3 Cu2 N2 O2 49.8(4) 2_565 .
O4 Cu2 N2 O2 -7.44(16) 2_565 .
N1 Cu2 N2 O2 165.19(16) . .
O1S Cu2 N2 O2 -101.00(16) . .
O2 Cu3 N3 C10 -43.0(5) . .
N4 Cu3 N3 C10 41.40(16) . .
O1 Cu3 N3 C10 -142.54(16) . .
O2 Cu3 N3 C17 84.1(5) . .
N4 Cu3 N3 C17 168.53(17) . .
O1 Cu3 N3 C17 -15.41(17) . .
O2 Cu3 N3 C18 -161.3(4) . .
N4 Cu3 N3 C18 -76.91(15) . .
O1 Cu3 N3 C18 99.15(15) . .
Cu1 O4 N4 C16 -138.68(16) . .
Cu2 O4 N4 C16 -4.2(2) 2_565 .
Cu1 O4 N4 Cu3 32.6(2) . .
Cu2 O4 N4 Cu3 167.09(9) 2_565 .
O2 Cu3 N4 C16 139.3(2) . .
O1 Cu3 N4 C16 169.1(3) . .
N3 Cu3 N4 C16 -31.0(2) . .
O2 Cu3 N4 O4 -30.08(16) . .
O1 Cu3 N4 O4 -0.3(5) . .
N3 Cu3 N4 O4 159.65(16) . .
C9 N1 C1 C6 -93.4(3) . .
C8 N1 C1 C6 26.4(3) . .
Cu2 N1 C1 C6 149.4(2) . .
C9 N1 C1 C2 84.0(3) . .
C8 N1 C1 C2 -156.2(2) . .
Cu2 N1 C1 C2 -33.2(3) . .
C6 C1 C2 C3 0.0(4) . .
N1 C1 C2 C3 -177.5(2) . .
C6 C1 C2 C7 -175.2(2) . .
N1 C1 C2 C7 7.4(4) . .
C1 C2 C3 C4 -2.3(4) . .
C7 C2 C3 C4 173.4(2) . .
C2 C3 C4 C5 3.1(4) . .
C3 C4 C5 C6 -1.5(4) . .
C4 C5 C6 C1 -0.9(4) . .
C2 C1 C6 C5 1.6(4) . .
N1 C1 C6 C5 179.1(2) . .
Cu3 O1 C7 N2 -4.2(3) . .
Cu3 O1 C7 C2 -177.57(17) . .
O2 N2 C7 O1 -1.9(3) . .
Cu2 N2 C7 O1 164.79(17) . .
O2 N2 C7 C2 171.44(19) . .
Cu2 N2 C7 C2 -21.9(3) . .
C3 C2 C7 O1 20.7(3) . .
C1 C2 C7 O1 -164.0(2) . .
C3 C2 C7 N2 -152.8(2) . .
C1 C2 C7 N2 22.5(4) . .
C17 N3 C10 C15 22.5(3) . .
C18 N3 C10 C15 -96.2(3) . .
Cu3 N3 C10 C15 147.14(19) . .
C17 N3 C10 C11 -162.4(2) . .
C18 N3 C10 C11 78.9(3) . .
Cu3 N3 C10 C11 -37.7(3) . .
C15 C10 C11 C12 2.0(3) . .
N3 C10 C11 C12 -173.2(2) . .
C15 C10 C11 C16 -177.4(2) . .
N3 C10 C11 C16 7.5(4) . .
C10 C11 C12 C13 -1.4(4) . .
C16 C11 C12 C13 178.0(2) . .
C11 C12 C13 C14 -0.3(4) . .
C12 C13 C14 C15 1.4(4) . .
C13 C14 C15 C10 -0.8(4) . .
C11 C10 C15 C14 -0.9(4) . .
N3 C10 C15 C14 174.4(2) . .
Cu2 O3 C16 N4 2.2(3) 2_565 .
Cu2 O3 C16 C11 -175.77(16) 2_565 .
O4 N4 C16 O3 1.4(3) . .
Cu3 N4 C16 O3 -168.38(17) . .
O4 N4 C16 C11 179.31(19) . .
Cu3 N4 C16 C11 9.5(3) . .
C12 C11 C16 O3 8.9(3) . .
C10 C11 C16 O3 -171.7(2) . .
C12 C11 C16 N4 -169.1(2) . .
C10 C11 C16 N4 10.3(4) . .
N2 Cu2 O1S C1S -6.3(2) . .
O3 Cu2 O1S C1S -178.1(2) 2_565 .
O4 Cu2 O1S C1S -97.1(2) 2_565 .
N1 Cu2 O1S C1S 86.5(2) . .
